data_7059241
loop_
_publ_author_name
'Villa, Marco'
'D&#x2019;Agostino, Simone'
'Sabatino, Piera'
'Noel, Raymond'
'Busto, Jos\'e'
'Roy, Myriam'
'Gingras, Marc'
'Ceroni, Paola'

_publ_section_title
;
 Pentasulfurated benzene-cored asterisks: relationship between crystal
 structure and luminescence properties
;
_journal_issue 8
_journal_name_full 'New Journal of Chemistry'
_journal_page_first 3249
_journal_page_last 3254
_journal_paper_doi 10.1039/C9NJ05905A
_journal_volume 44
_journal_year 2020
_chemical_formula_moiety 'C42 H35 N S5'
_chemical_formula_sum 'C42 H35 N S5'
_chemical_formula_weight 714.076
_chemical_name_systematic A5CN_RT
_space_group_IT_number 4
_space_group_name_Hall 'P 2yb'
_space_group_name_H-M_alt 'P 1 21 1'
_symmetry_cell_setting monoclinic
_symmetry_Int_Tables_number 4
_symmetry_space_group_name_Hall 'P 2yb'
_symmetry_space_group_name_H-M 'P 1 21 1'
_audit_creation_method Expo2014
_audit_update_record
;
2020-01-16 deposited with the CCDC.	2020-01-23 downloaded from the CCDC.
;
_cell_angle_alpha 90.000
_cell_angle_beta 94.154(11)
_cell_angle_gamma 90.000
_cell_formula_units_Z 2
_cell_length_a 12.931(4)
_cell_length_b 5.8914(14)
_cell_length_c 23.919(7)
_cell_measurement_temperature 300
_cell_volume 1817.4(9)
_diffrn_ambient_temperature 300
_diffrn_measurement_device 'PXRD bragg-brentano'
_diffrn_measurement_device_type 'Panalytical X'pert, xcelerator'
_diffrn_radiation_monochromator none
_diffrn_radiation_type 'Cu K\a1 and K\a2'
_diffrn_radiation_wavelength 1.54056
_exptl_absorpt_coefficient_mu 3.163
_exptl_crystal_colour 'off-white powder'
_exptl_crystal_density_diffrn 1.305
_exptl_crystal_density_method 'not measured'
_exptl_crystal_description 'polycrystalline powder'
_pd_meas_2theta_range_max 69.987
_pd_meas_2theta_range_min 5.013
_pd_proc_ls_prof_R_factor 5.13366
_pd_proc_ls_prof_wR_expected 3.62100
_pd_proc_ls_prof_wR_factor 7.21311
_pd_proc_number_of_points 2500
_refine_ls_goodness_of_fit_all 1.99202
_refine_ls_hydrogen_treatment constr
_refine_ls_number_parameters 36
_refine_ls_number_reflns 934
_refine_ls_number_restraints 0
_refine_ls_restrained_S_all 1.94034
_refine_ls_R_I_factor 10.33925
_reflns_d_resolution_high 12.897
_reflns_d_resolution_low 1.341
_reflns_limit_h_max 9
_reflns_limit_h_min 0
_reflns_limit_k_max 4
_reflns_limit_k_min 0
_reflns_limit_l_max 17
_reflns_limit_l_min -17
_reflns_number_total 934
_cod_data_source_file c9nj05905a2.cif
_cod_data_source_block global
_cod_depositor_comments
;Adding full bibliography for 7059238--7059241.cif.

 Adding full bibliography for 7059238--7059241.cif.
;
_cod_database_code 7059241

loop_
_symmetry_equiv_pos_site_id
_symmetry_equiv_pos_as_xyz
1 'x, y, z'
2 '-x, y+1/2, -z'

loop_
_atom_site_type_symbol
_atom_site_label
_atom_site_fract_x
_atom_site_fract_y
_atom_site_fract_z
_atom_site_U_iso_or_equiv
_atom_site_occupancy
_atom_site_adp_type
S S1 0.2252 0.6910 0.1419 0.0380 1.0000 Uiso
S S2 0.0971 0.2269 0.1232 0.0380 1.0000 Uiso
S S3 -0.0368 0.0502 0.2211 0.0380 1.0000 Uiso
S S4 0.0298 0.2097 0.3447 0.0380 1.0000 Uiso
S S5 0.1698 0.6679 0.3641 0.0380 1.0000 Uiso
N N1 0.3041 1.0117 0.2680 0.0380 1.0000 Uiso
C C1 -0.1027 0.3319 0.4269 0.0380 1.0000 Uiso
H H1 -0.1047 0.1802 0.4372 0.0456 1.0000 Uiso
C C2 -0.1728 0.4057 0.2043 0.0380 1.0000 Uiso
H H2 -0.1223 0.4692 0.1835 0.0456 1.0000 Uiso
C C3 0.1027 0.3676 0.1896 0.0380 1.0000 Uiso
C C4 0.1692 0.5511 0.1980 0.0380 1.0000 Uiso
C C5 0.1877 0.6429 0.2512 0.0380 1.0000 Uiso
C C6 0.1397 0.5511 0.2959 0.0380 1.0000 Uiso
C C7 0.0731 0.3676 0.2875 0.0380 1.0000 Uiso
C C8 0.0546 0.2759 0.2343 0.0380 1.0000 Uiso
C C9 0.0005 0.3869 0.0833 0.0380 1.0000 Uiso
C C10 -0.0497 0.2833 0.0368 0.0380 1.0000 Uiso
H H3 -0.0309 0.1380 0.0266 0.0456 1.0000 Uiso
C C11 -0.1282 0.3970 0.0056 0.0380 1.0000 Uiso
H H4 -0.1618 0.3277 -0.0255 0.0456 1.0000 Uiso
C C12 -0.1564 0.6143 0.0209 0.0380 1.0000 Uiso
C C13 -0.1062 0.7179 0.0673 0.0380 1.0000 Uiso
H H5 -0.1250 0.8632 0.0776 0.0456 1.0000 Uiso
C C14 -0.0277 0.6042 0.0985 0.0380 1.0000 Uiso
H H6 0.0059 0.6735 0.1296 0.0456 1.0000 Uiso
C C15 0.3404 0.5374 0.1320 0.0380 1.0000 Uiso
C C16 0.3919 0.4470 0.1797 0.0380 1.0000 Uiso
H H7 0.3655 0.4676 0.2144 0.0456 1.0000 Uiso
C C17 0.4830 0.3257 0.1757 0.0380 1.0000 Uiso
H H8 0.5175 0.2652 0.2077 0.0456 1.0000 Uiso
C C18 0.5225 0.2950 0.1239 0.0380 1.0000 Uiso
C C19 0.4710 0.3854 0.0761 0.0380 1.0000 Uiso
H H9 0.4974 0.3649 0.0414 0.0456 1.0000 Uiso
C C20 0.3799 0.5067 0.0801 0.0380 1.0000 Uiso
H H10 0.3454 0.5672 0.0482 0.0456 1.0000 Uiso
C C21 0.3304 0.3566 0.3641 0.0380 1.0000 Uiso
H H11 0.2844 0.2593 0.3446 0.0456 1.0000 Uiso
C C22 0.4305 0.2850 0.3797 0.0380 1.0000 Uiso
H H12 0.4515 0.1398 0.3706 0.0456 1.0000 Uiso
C C23 0.4993 0.4305 0.4090 0.0380 1.0000 Uiso
C C24 0.4680 0.6475 0.4226 0.0380 1.0000 Uiso
H H13 0.5140 0.7448 0.4422 0.0456 1.0000 Uiso
C C25 0.3679 0.7190 0.4070 0.0380 1.0000 Uiso
H H14 0.3469 0.8642 0.4161 0.0456 1.0000 Uiso
C C26 0.2991 0.5736 0.3778 0.0380 1.0000 Uiso
C C27 -0.0469 0.3977 0.3823 0.0380 1.0000 Uiso
C C28 -0.0439 0.6245 0.3669 0.0380 1.0000 Uiso
H H15 -0.0065 0.6685 0.3370 0.0456 1.0000 Uiso
C C29 -0.0967 0.7855 0.3961 0.0380 1.0000 Uiso
H H16 -0.0947 0.9372 0.3858 0.0456 1.0000 Uiso
C C30 -0.1525 0.7197 0.4407 0.0380 1.0000 Uiso
C C31 -0.1556 0.4929 0.4561 0.0380 1.0000 Uiso
H H17 -0.1929 0.4488 0.4859 0.0456 1.0000 Uiso
C C32 -0.1542 0.2010 0.2318 0.0380 1.0000 Uiso
C C33 -0.2297 0.1061 0.2629 0.0380 1.0000 Uiso
H H18 -0.2172 -0.0308 0.2813 0.0456 1.0000 Uiso
C C34 -0.3238 0.2160 0.2664 0.0380 1.0000 Uiso
H H19 -0.3743 0.1526 0.2872 0.0456 1.0000 Uiso
C C35 -0.3424 0.4208 0.2388 0.0380 1.0000 Uiso
C C36 -0.2670 0.5156 0.2078 0.0380 1.0000 Uiso
H H20 -0.2794 0.6526 0.1894 0.0456 1.0000 Uiso
C C37 -0.2423 0.7223 -0.0130 0.0380 1.0000 Uiso
H H21 -0.3051 0.7059 0.0054 0.0456 1.0000 Uiso
H H22 -0.2275 0.8803 -0.0176 0.0456 1.0000 Uiso
H H23 -0.2501 0.6510 -0.0491 0.0456 1.0000 Uiso
C C38 0.6222 0.1670 0.1179 0.0380 1.0000 Uiso
H H24 0.6786 0.2476 0.1370 0.0456 1.0000 Uiso
H H25 0.6341 0.1535 0.0790 0.0456 1.0000 Uiso
H H26 0.6172 0.0186 0.1339 0.0456 1.0000 Uiso
C C39 0.6084 0.3525 0.4267 0.0380 1.0000 Uiso
H H27 0.6546 0.4016 0.3996 0.0456 1.0000 Uiso
H H28 0.6099 0.1902 0.4292 0.0456 1.0000 Uiso
H H29 0.6298 0.4164 0.4625 0.0456 1.0000 Uiso
C C40 -0.2117 0.9001 0.4709 0.0380 1.0000 Uiso
H H30 -0.2836 0.8602 0.4696 0.0456 1.0000 Uiso
H H31 -0.1846 0.9094 0.5092 0.0456 1.0000 Uiso
H H32 -0.2040 1.0440 0.4531 0.0456 1.0000 Uiso
C C41 -0.4414 0.5508 0.2466 0.0380 1.0000 Uiso
H H33 -0.4850 0.5469 0.2125 0.0456 1.0000 Uiso
H H34 -0.4249 0.7052 0.2562 0.0456 1.0000 Uiso
H H35 -0.4769 0.4826 0.2761 0.0456 1.0000 Uiso
C C42 0.2544 0.8541 0.2608 0.0380 1.0000 Uiso

loop_
_atom_type_symbol
_atom_type_description
_atom_type_scat_source
H Hydrogen 'International Tables Vol C Tables 4.2.6.8 and 6.1.1.4'
C Carbon 'International Tables Vol C Tables 4.2.6.8 and 6.1.1.4'
N Nitrogen 'International Tables Vol C Tables 4.2.6.8 and 6.1.1.4'
S Sulphur 'International Tables Vol C Tables 4.2.6.8 and 6.1.1.4'

loop_
_geom_angle_atom_site_label_1
_geom_angle_atom_site_label_2
_geom_angle_atom_site_label_3
_geom_angle
C4 S1 C15 104.88
S1 C4 C3 122.38
S1 C4 C5 117.39
S1 C15 C16 116.40
S1 C15 C20 123.57
C3 S2 C9 102.23
S2 C3 C4 118.34
S2 C3 C8 120.88
S2 C9 C10 117.69
S2 C9 C14 122.30
C8 S3 C32 99.30
S3 C8 C3 118.74
S3 C8 C7 121.22
S3 C32 C2 118.87
S3 C32 C33 120.85
C7 S4 C27 106.39
S4 C7 C6 121.52
S4 C7 C8 117.33
S4 C27 C1 123.84
S4 C27 C28 116.05
C6 S5 C26 100.87
S5 C6 C5 118.31
S5 C6 C7 121.60
S5 C26 C21 122.23
S5 C26 C25 117.54
N1 C42 C5 179.94
H1 C1 C27 119.99
H1 C1 C31 120.04
C27 C1 C31 119.97
C1 C27 C28 120.00
C1 C31 C30 120.00
C1 C31 H17 119.92
H2 C2 C32 120.03
H2 C2 C36 119.95
C32 C2 C36 120.02
C2 C32 C33 120.03
C2 C36 C35 119.97
C2 C36 H20 119.98
C4 C3 C8 120.04
C3 C4 C5 120.04
C3 C8 C7 119.93
C4 C5 C6 119.92
C4 C5 C42 121.02
C6 C5 C42 118.93
C5 C6 C7 120.05
C6 C7 C8 120.01
C10 C9 C14 119.96
C9 C10 H3 120.03
C9 C10 C11 120.00
C9 C14 C13 120.03
C9 C14 H6 119.95
H3 C10 C11 119.97
C10 C11 H4 120.01
C10 C11 C12 119.96
H4 C11 C12 120.03
C11 C12 C13 120.05
C11 C12 C37 117.12
C13 C12 C37 122.81
C12 C13 H5 120.15
C12 C13 C14 119.99
C12 C37 H21 109.57
C12 C37 H22 109.52
C12 C37 H23 109.43
H5 C13 C14 119.86
C13 C14 H6 120.01
C16 C15 C20 120.03
C15 C16 H7 120.02
C15 C16 C17 120.09
C15 C20 C19 119.88
C15 C20 H10 119.99
H7 C16 C17 119.89
C16 C17 H8 120.04
C16 C17 C18 119.92
H8 C17 C18 120.04
C17 C18 C19 120.05
C17 C18 C38 121.53
C19 C18 C38 118.41
C18 C19 H9 120.10
C18 C19 C20 120.03
C18 C38 H24 109.45
C18 C38 H25 109.42
C18 C38 H26 109.57
H9 C19 C20 119.87
C19 C20 H10 120.13
H11 C21 C22 119.98
H11 C21 C26 120.07
C22 C21 C26 119.96
C21 C22 H12 120.04
C21 C22 C23 119.98
C21 C26 C25 120.04
H12 C22 C23 119.99
C22 C23 C24 120.03
C22 C23 C39 120.24
C24 C23 C39 119.73
C23 C24 H13 120.03
C23 C24 C25 119.98
C23 C39 H27 109.47
C23 C39 H28 109.54
C23 C39 H29 109.49
H13 C24 C25 119.99
C24 C25 H14 120.01
C24 C25 C26 120.02
H14 C25 C26 119.97
C27 C28 H15 119.96
C27 C28 C29 120.05
H15 C28 C29 119.99
C28 C29 H16 120.06
C28 C29 C30 119.95
H16 C29 C30 119.99
C29 C30 C31 120.03
C29 C30 C40 118.54
C31 C30 C40 121.41
C30 C31 H17 120.07
C30 C40 H30 109.50
C30 C40 H31 109.38
C30 C40 H32 109.59
C32 C33 H18 119.98
C32 C33 C34 119.94
H18 C33 C34 120.08
C33 C34 H19 119.96
C33 C34 C35 120.00
H19 C34 C35 120.04
C34 C35 C36 120.06
C34 C35 C41 119.99
C36 C35 C41 119.75
C35 C36 H20 120.05
C35 C41 H33 109.49
C35 C41 H34 109.51
C35 C41 H35 109.46
H21 C37 H22 109.53
H21 C37 H23 109.44
H22 C37 H23 109.33
H24 C38 H25 109.53
H24 C38 H26 109.44
H25 C38 H26 109.42
H27 C39 H28 109.45
H27 C39 H29 109.42
H28 C39 H29 109.47
H30 C40 H31 109.40
H30 C40 H32 109.58
H31 C40 H32 109.39
H33 C41 H34 109.51
H33 C41 H35 109.48
H34 C41 H35 109.39

loop_
_geom_bond_atom_site_label_1
_geom_bond_atom_site_label_2
_geom_bond_distance
S1 C4 1.773433
S1 C15 1.773456
S2 C3 1.788346
S2 C9 1.785228
S3 C8 1.791812
S3 C32 1.793249
S4 C7 1.778134
S4 C27 1.774402
S5 C6 1.787212
S5 C26 1.769807
N1 C42 1.135226
C1 H1 0.927918
C1 C27 1.385814
C1 C31 1.387314
C2 H2 0.927890
C2 C32 1.386348
C2 C36 1.387365
C3 C4 1.386908
C3 C8 1.385001
C4 C5 1.387403
C5 C6 1.384578
C5 C42 1.521886
C6 C7 1.387696
C7 C8 1.387174
C9 C10 1.387949
C9 C14 1.386822
C10 H3 0.927354
C10 C11 1.387914
C11 H4 0.928446
C11 C12 1.387496
C12 C13 1.386114
C12 C37 1.471631
C13 H5 0.928031
C13 C14 1.387914
C14 H6 0.928446
C15 C16 1.385217
C15 C20 1.388003
C16 H7 0.928014
C16 C17 1.387051
C17 H8 0.928688
C17 C18 1.385800
C18 C19 1.387105
C18 C38 1.509364
C19 H9 0.927937
C19 C20 1.387051
C20 H10 0.926801
C21 H11 0.927243
C21 C22 1.386608
C21 C26 1.387372
C22 H12 0.928139
C22 C23 1.388210
C23 C24 1.386758
C23 C39 1.514660
C24 H13 0.928338
C24 C25 1.386429
C25 H14 0.928139
C25 C26 1.386751
C27 C28 1.387300
C28 H15 0.928806
C28 C29 1.386630
C29 H16 0.927918
C29 C30 1.385814
C30 C31 1.387362
C30 C40 1.522331
C31 H17 0.926295
C32 C33 1.387198
C33 H18 0.927370
C33 C34 1.386225
C34 H19 0.927652
C34 C35 1.387967
C35 C36 1.384597
C35 C41 1.514873
C36 H20 0.927702
C37 H21 0.956176
C37 H22 0.958251
C37 H23 0.958962
C38 H24 0.958034
C38 H25 0.957338
C38 H26 0.958436
C39 H27 0.957527
C39 H28 0.958149
C39 H29 0.957724
C40 H30 0.957321
C40 H31 0.958409
C40 H32 0.957102
C41 H33 0.957630
C41 H34 0.958426
C41 H35 0.957594

loop_
_geom_torsion_atom_site_label_1
_geom_torsion_atom_site_label_2
_geom_torsion_atom_site_label_3
_geom_torsion_atom_site_label_4
_geom_torsion
C15 S1 C4 C3 -87.43
C15 S1 C4 C5 97.53
C4 S1 C15 C16 -33.99
C4 S1 C15 C20 146.44
C9 S2 C3 C4 -87.86
C9 S2 C3 C8 101.97
C3 S2 C9 C10 -158.22
C3 S2 C9 C14 19.36
C32 S3 C8 C3 -108.28
C32 S3 C8 C7 68.00
C8 S3 C32 C2 50.44
C8 S3 C32 C33 -135.34
C27 S4 C7 C6 65.17
C27 S4 C7 C8 -127.00
C7 S4 C27 C1 173.72
C7 S4 C27 C28 -10.10
C26 S5 C6 C5 -70.11
C26 S5 C6 C7 107.50
C6 S5 C26 C21 -41.42
C6 S5 C26 C25 143.47
H1 C1 C27 S4 -3.96
H1 C1 C27 C28 -180.00
C31 C1 C27 S4 176.09
C31 C1 C27 C28 0.05
H1 C1 C31 C30 179.95
H1 C1 C31 H17 0.03
C27 C1 C31 C30 -0.09
C27 C1 C31 H17 180.00
H2 C2 C32 S3 -5.74
H2 C2 C32 C33 179.98
C36 C2 C32 S3 174.18
C36 C2 C32 C33 -0.10
H2 C2 C36 C35 179.95
H2 C2 C36 H20 -0.11
C32 C2 C36 C35 0.04
C32 C2 C36 H20 179.97
S2 C3 C4 S1 14.89
S2 C3 C4 C5 -170.20
C8 C3 C4 S1 -174.85
C8 C3 C4 C5 0.06
S2 C3 C8 S3 -13.74
S2 C3 C8 C7 169.93
C4 C3 C8 S3 176.25
C4 C3 C8 C7 -0.08
S1 C4 C5 C6 175.16
S1 C4 C5 C42 -0.59
C3 C4 C5 C6 0.02
C3 C4 C5 C42 -175.75
C4 C5 C6 S5 177.60
C4 C5 C6 C7 -0.05
C42 C5 C6 S5 -6.56
C42 C5 C6 C7 175.79
C4 C5 C42 N1 147.56
C6 C5 C42 N1 -28.23
S5 C6 C7 S4 -10.03
S5 C6 C7 C8 -177.54
C5 C6 C7 S4 167.54
C5 C6 C7 C8 0.04
S4 C7 C8 S3 15.78
S4 C7 C8 C3 -167.99
C6 C7 C8 S3 -176.20
C6 C7 C8 C3 0.03
S2 C9 C10 H3 -2.36
S2 C9 C10 C11 177.52
C14 C9 C10 H3 180.00
C14 C9 C10 C11 -0.12
S2 C9 C14 C13 -177.41
S2 C9 C14 H6 2.49
C10 C9 C14 C13 0.12
C10 C9 C14 H6 -180.00
C9 C10 C11 H4 -180.00
C9 C10 C11 C12 0.05
H3 C10 C11 H4 -0.09
H3 C10 C11 C12 179.93
C10 C11 C12 C13 0.03
C10 C11 C12 C37 -178.21
H4 C11 C12 C13 -179.95
H4 C11 C12 C37 1.81
C11 C12 C13 H5 -179.96
C11 C12 C13 C14 -0.03
C37 C12 C13 H5 -1.83
C37 C12 C13 C14 178.11
C11 C12 C37 H21 98.48
C11 C12 C37 H22 -141.35
C11 C12 C37 H23 -21.52
C13 C12 C37 H21 -79.71
C13 C12 C37 H22 40.46
C13 C12 C37 H23 160.29
C12 C13 C14 C9 -0.04
C12 C13 C14 H6 -179.96
H5 C13 C14 C9 179.89
H5 C13 C14 H6 0.00
S1 C15 C16 H7 0.38
S1 C15 C16 C17 -179.58
C20 C15 C16 H7 179.97
C20 C15 C16 C17 0.00
S1 C15 C20 C19 179.55
S1 C15 C20 H10 -0.46
C16 C15 C20 C19 0.00
C16 C15 C20 H10 180.00
C15 C16 C17 H8 179.96
C15 C16 C17 C18 0.02
H7 C16 C17 H8 0.00
H7 C16 C17 C18 -179.96
C16 C17 C18 C19 -0.02
C16 C17 C18 C38 179.10
H8 C17 C18 C19 -180.00
H8 C17 C18 C38 -0.86
C17 C18 C19 H9 -180.00
C17 C18 C19 C20 0.00
C38 C18 C19 H9 0.86
C38 C18 C19 C20 -179.13
C17 C18 C38 H24 -64.34
C17 C18 C38 H25 175.63
C17 C18 C38 H26 55.66
C19 C18 C38 H24 114.79
C19 C18 C38 H25 -5.23
C19 C18 C38 H26 -125.20
C18 C19 C20 C15 0.00
C18 C19 C20 H10 -179.97
H9 C19 C20 C15 -180.00
H9 C19 C20 H10 0.04
H11 C21 C22 H12 0.07
H11 C21 C22 C23 -179.86
C26 C21 C22 H12 179.92
C26 C21 C22 C23 0.00
H11 C21 C26 S5 4.96
H11 C21 C26 C25 179.95
C22 C21 C26 S5 -174.89
C22 C21 C26 C25 0.10
C21 C22 C23 C24 -0.09
C21 C22 C23 C39 179.35
H12 C22 C23 C24 179.98
H12 C22 C23 C39 -0.57
C22 C23 C24 H13 179.97
C22 C23 C24 C25 0.10
C39 C23 C24 H13 0.54
C39 C23 C24 C25 -179.35
C22 C23 C39 H27 96.02
C22 C23 C39 H28 -23.99
C22 C23 C39 H29 -144.04
C24 C23 C39 H27 -84.54
C24 C23 C39 H28 155.46
C24 C23 C39 H29 35.41
C23 C24 C25 H14 179.97
C23 C24 C25 C26 -0.03
H13 C24 C25 H14 0.09
H13 C24 C25 C26 -179.90
C24 C25 C26 S5 175.13
C24 C25 C26 C21 -0.09
H14 C25 C26 S5 -4.86
H14 C25 C26 C21 179.91
S4 C27 C28 H15 3.68
S4 C27 C28 C29 -176.34
C1 C27 C28 H15 -180.00
C1 C27 C28 C29 0.00
C27 C28 C29 H16 -180.00
C27 C28 C29 C30 0.00
H15 C28 C29 H16 0.00
H15 C28 C29 C30 180.00
C28 C29 C30 C31 -0.04
C28 C29 C30 C40 -178.52
H16 C29 C30 C31 179.94
H16 C29 C30 C40 1.48
C29 C30 C31 C1 0.09
C29 C30 C31 H17 -180.00
C40 C30 C31 C1 178.52
C40 C30 C31 H17 -1.56
C29 C30 C40 H30 122.33
C29 C30 C40 H31 -117.81
C29 C30 C40 H32 2.11
C31 C30 C40 H30 -56.12
C31 C30 C40 H31 63.75
C31 C30 C40 H32 -176.34
S3 C32 C33 H18 5.87
S3 C32 C33 C34 -174.08
C2 C32 C33 H18 -179.97
C2 C32 C33 C34 0.08
C32 C33 C34 H19 -180.00
C32 C33 C34 C35 0.00
H18 C33 C34 H19 0.06
H18 C33 C34 C35 -179.96
C33 C34 C35 C36 -0.06
C33 C34 C35 C41 -174.79
H19 C34 C35 C36 179.93
H19 C34 C35 C41 5.20
C34 C35 C36 C2 0.03
C34 C35 C36 H20 -179.91
C41 C35 C36 C2 174.78
C41 C35 C36 H20 -5.16
C34 C35 C41 H33 -110.70
C34 C35 C41 H34 129.23
C34 C35 C41 H35 9.32
C36 C35 C41 H33 74.55
C36 C35 C41 H34 -45.52
C36 C35 C41 H35 -165.44
